data_2021788
loop_
_publ_author_name
'Bloomfield, Hannah R.'
'Ritch, Jamie S.'

_publ_section_title
;
 A new polymorph of phenylselenium trichloride
;
_journal_coeditor_code KY3190
_journal_issue 11
_journal_name_full 'Acta Crystallographica Section C'
_journal_page_first
;
;
_journal_paper_doi 10.1107/S2053229619013019
_journal_volume 75
_journal_year 2019
_chemical_formula_iupac 'C6 H5 Cl3 Se'
_chemical_formula_moiety 'C6 H5 Cl3 Se'
_chemical_formula_sum 'C6 H5 Cl3 Se'
_chemical_formula_weight 262.41
_chemical_name_systematic
;
Phenylselenium trichloride
;
_space_group_crystal_system triclinic
_space_group_IT_number 2
_space_group_name_Hall '-P 1'
_space_group_name_H-M_alt 'P -1'
_symmetry_space_group_name_Hall '-P 1'
_symmetry_space_group_name_H-M 'P -1'
_atom_sites_solution_hydrogens geom
_atom_sites_solution_primary dual
_audit_creation_method
;
Olex2 1.2
(compiled 2018.05.29 svn.r3508 for OlexSys, GUI svn.r5506)
;
_cell_angle_alpha 78.332(2)
_cell_angle_beta 77.789(2)
_cell_angle_gamma 66.341(2)
_cell_formula_units_Z 4
_cell_length_a 8.6245(3)
_cell_length_b 9.5342(4)
_cell_length_c 11.7229(5)
_cell_measurement_reflns_used 8248
_cell_measurement_temperature 150(2)
_cell_measurement_theta_max 32.60
_cell_measurement_theta_min 2.61
_cell_volume 855.50(6)
_computing_cell_refinement
;
SAINT (Bruker, 2016)
;
_computing_data_collection
;
APEX3 (Bruker, 2016
;
_computing_data_reduction
;
SAINT (Bruker, 2016
;
_computing_molecular_graphics
;
<i>OLEX2</i> (Dolomanov <i>et al.</i>,  2009)
;
_computing_publication_material
;
<i>OLEX2</i> (Dolomanov <i>et al.</i>,  2009)
;
_computing_structure_refinement
;
SHELXL (Sheldrick, 2015b)
;
_computing_structure_solution
;
SHELXT (Sheldrick, 2015a)
;
_diffrn_ambient_temperature 150.0
_diffrn_measured_fraction_theta_full 0.999
_diffrn_measured_fraction_theta_max 0.999
_diffrn_measurement_device_type 'Bruker APEXII CCD'
_diffrn_measurement_method '\f and \w scans'
_diffrn_radiation_type MoK\a
_diffrn_radiation_wavelength 0.71073
_diffrn_reflns_av_R_equivalents 0.0374
_diffrn_reflns_av_unetI/netI 0.0410
_diffrn_reflns_limit_h_max 11
_diffrn_reflns_limit_h_min -11
_diffrn_reflns_limit_k_max 12
_diffrn_reflns_limit_k_min -12
_diffrn_reflns_limit_l_max 15
_diffrn_reflns_limit_l_min -15
_diffrn_reflns_number 15455
_diffrn_reflns_theta_full 25.242
_diffrn_reflns_theta_max 28.699
_diffrn_reflns_theta_min 2.606
_exptl_absorpt_coefficient_mu 5.244
_exptl_absorpt_correction_T_max 0.7465
_exptl_absorpt_correction_T_min 0.4564
_exptl_absorpt_correction_type numerical
_exptl_absorpt_process_details
;
(SADABS; Bruker, 2016)
;
_exptl_crystal_colour 'clear colourless'
_exptl_crystal_density_diffrn 2.037
_exptl_crystal_description prism
_exptl_crystal_F_000 504
_exptl_crystal_size_max 0.533
_exptl_crystal_size_mid 0.518
_exptl_crystal_size_min 0.345
_refine_diff_density_max 0.462
_refine_diff_density_min -0.569
_refine_ls_extinction_coef 0.0114(3)
_refine_ls_extinction_expression Fc^*^=kFc[1+0.001xFc^2^\l^3^/sin(2\q)]^-1/4^
_refine_ls_extinction_method
;
SHELXL2018 (Sheldrick, 2015b)
;
_refine_ls_goodness_of_fit_ref 1.053
_refine_ls_hydrogen_treatment constr
_refine_ls_matrix_type full
_refine_ls_number_parameters 182
_refine_ls_number_reflns 4426
_refine_ls_number_restraints 0
_refine_ls_restrained_S_all 1.053
_refine_ls_R_factor_all 0.0484
_refine_ls_R_factor_gt 0.0292
_refine_ls_shift/su_max 0.001
_refine_ls_shift/su_mean 0.000
_refine_ls_structure_factor_coef Fsqd
_refine_ls_weighting_details 'w=1/[\s^2^(Fo^2^)+(0.0095P)^2^+0.5686P] where P=(Fo^2^+2Fc^2^)/3'
_refine_ls_weighting_scheme calc
_refine_ls_wR_factor_gt 0.0466
_refine_ls_wR_factor_ref 0.0507
_reflns_number_gt 3470
_reflns_number_total 4426
_reflns_threshold_expression 'I > 2\s(I)'
_cod_data_source_file ky3190sup1.cif
_cod_data_source_block global
_cod_database_code 2021788
_shelx_space_group_comment
;
The symmetry employed for this shelxl refinement is uniquely defined
by the following loop, which should always be used as a source of
symmetry information in preference to the above space-group names.
They are only intended as comments.
;
_shelx_estimated_absorpt_t_min 0.166
_shelx_estimated_absorpt_t_max 0.265

loop_
_space_group_symop_operation_xyz
'x, y, z'
'-x, -y, -z'

loop_
_atom_site_type_symbol
_atom_site_label
_atom_site_fract_x
_atom_site_fract_y
_atom_site_fract_z
_atom_site_U_iso_or_equiv
_atom_site_adp_type
_atom_site_calc_flag
_atom_site_occupancy
Se Se1 0.46873(3) 0.37174(3) 0.37701(2) 0.01526(7) Uani d 1
Se Se2 0.33135(3) 0.82730(3) 0.29123(2) 0.01719(7) Uani d 1
Cl Cl4 0.23956(8) 0.64558(7) 0.46326(5) 0.02005(13) Uani d 1
Cl Cl1 0.57258(8) 0.55087(8) 0.21325(5) 0.02304(14) Uani d 1
Cl Cl3 0.37555(9) 0.22740(8) 0.53285(6) 0.02807(16) Uani d 1
Cl Cl2 0.67527(8) 0.17097(8) 0.30719(6) 0.02984(16) Uani d 1
Cl Cl5 0.15514(9) 1.02879(8) 0.37443(6) 0.03339(17) Uani d 1
Cl Cl6 0.44520(9) 0.96373(8) 0.14372(6) 0.03359(17) Uani d 1
C C1 0.3008(3) 0.3840(3) 0.2832(2) 0.0155(5) Uani d 1
C C7 0.1696(3) 0.8222(3) 0.1993(2) 0.0170(5) Uani d 1
C C8 0.0049(3) 0.8412(3) 0.2539(2) 0.0199(5) Uani d 1
H H8 -0.029076 0.855370 0.334641 0.024 Uiso calc 1
C C2 0.1329(3) 0.4140(3) 0.3366(2) 0.0185(5) Uani d 1
H H2 0.100984 0.424952 0.417965 0.022 Uiso calc 1
C C6 0.3511(3) 0.3669(3) 0.1649(2) 0.0213(5) Uani d 1
H H6 0.466331 0.347356 0.129613 0.026 Uiso calc 1
C C9 -0.1095(3) 0.8390(3) 0.1870(2) 0.0235(6) Uani d 1
H H9 -0.223387 0.852156 0.222208 0.028 Uiso calc 1
C C4 0.0613(3) 0.4096(3) 0.1506(2) 0.0218(6) Uani d 1
H H4 -0.021439 0.418381 0.104667 0.026 Uiso calc 1
C C3 0.0130(3) 0.4276(3) 0.2690(2) 0.0215(6) Uani d 1
H H3 -0.102844 0.449365 0.303758 0.026 Uiso calc 1
C C12 0.2236(3) 0.7984(3) 0.0828(2) 0.0229(6) Uani d 1
H H12 0.337873 0.784085 0.047616 0.027 Uiso calc 1
C C10 -0.0587(3) 0.8180(3) 0.0700(2) 0.0253(6) Uani d 1
H H10 -0.138341 0.818728 0.024752 0.030 Uiso calc 1
C C5 0.2290(3) 0.3791(3) 0.0991(2) 0.0248(6) Uani d 1
H H5 0.261162 0.366247 0.018056 0.030 Uiso calc 1
C C11 0.1075(4) 0.7958(3) 0.0183(2) 0.0281(6) Uani d 1
H H11 0.142480 0.778644 -0.061869 0.034 Uiso calc 1

loop_
_atom_site_aniso_label
_atom_site_aniso_U_11
_atom_site_aniso_U_22
_atom_site_aniso_U_33
_atom_site_aniso_U_12
_atom_site_aniso_U_13
_atom_site_aniso_U_23
Se1 0.01433(13) 0.01787(13) 0.01336(13) -0.00551(10) -0.00342(10) -0.00121(10)
Se2 0.01727(13) 0.01849(14) 0.01750(14) -0.00836(11) -0.00562(10) 0.00074(10)
Cl4 0.0202(3) 0.0267(3) 0.0139(3) -0.0100(3) -0.0013(2) -0.0028(2)
Cl1 0.0160(3) 0.0320(4) 0.0201(3) -0.0105(3) 0.0004(2) -0.0012(3)
Cl3 0.0340(4) 0.0354(4) 0.0197(3) -0.0209(3) -0.0104(3) 0.0092(3)
Cl2 0.0234(3) 0.0235(3) 0.0337(4) 0.0028(3) -0.0049(3) -0.0083(3)
Cl5 0.0405(4) 0.0216(3) 0.0387(4) -0.0062(3) -0.0105(3) -0.0118(3)
Cl6 0.0313(4) 0.0375(4) 0.0365(4) -0.0235(3) -0.0116(3) 0.0146(3)
C1 0.0184(12) 0.0160(12) 0.0148(12) -0.0078(10) -0.0057(10) -0.0016(10)
C7 0.0180(12) 0.0139(12) 0.0189(13) -0.0043(10) -0.0083(10) 0.0002(10)
C8 0.0166(12) 0.0199(13) 0.0199(13) -0.0030(10) -0.0034(10) -0.0028(11)
C2 0.0199(13) 0.0221(13) 0.0132(12) -0.0075(11) -0.0009(10) -0.0041(10)
C6 0.0192(13) 0.0285(14) 0.0160(13) -0.0094(11) 0.0012(10) -0.0056(11)
C9 0.0156(13) 0.0227(14) 0.0313(15) -0.0049(11) -0.0084(11) -0.0011(12)
C4 0.0279(15) 0.0236(14) 0.0198(13) -0.0138(12) -0.0111(11) 0.0012(11)
C3 0.0182(13) 0.0258(14) 0.0223(14) -0.0105(11) -0.0036(11) -0.0018(11)
C12 0.0192(13) 0.0277(14) 0.0203(13) -0.0070(11) -0.0022(11) -0.0046(11)
C10 0.0280(14) 0.0209(14) 0.0310(15) -0.0082(12) -0.0154(12) -0.0026(12)
C5 0.0301(15) 0.0333(16) 0.0150(13) -0.0154(13) -0.0019(11) -0.0062(11)
C11 0.0339(16) 0.0312(16) 0.0195(14) -0.0100(13) -0.0074(12) -0.0052(12)

loop_
_atom_type_symbol
_atom_type_description
_atom_type_scat_dispersion_real
_atom_type_scat_dispersion_imag
_atom_type_scat_source
C C 0.0033 0.0016 'International Tables Vol C Tables 4.2.6.8 and 6.1.1.4'
H H 0.0000 0.0000 'International Tables Vol C Tables 4.2.6.8 and 6.1.1.4'
Cl Cl 0.1484 0.1585 'International Tables Vol C Tables 4.2.6.8 and 6.1.1.4'
Se Se -0.0929 2.2259 'International Tables Vol C Tables 4.2.6.8 and 6.1.1.4'

loop_
_geom_angle_atom_site_label_1
_geom_angle_atom_site_label_2
_geom_angle_atom_site_label_3
_geom_angle_site_symmetry_3
_geom_angle
Cl4 Se1 Cl4 2_666 90.204(17)
Cl1 Se1 Cl4 . 84.71(2)
Cl1 Se1 Cl4 2_666 89.433(18)
Cl3 Se1 Cl4 2_666 87.29(2)
Cl3 Se1 Cl4 . 91.45(2)
Cl3 Se1 Cl1 . 174.95(2)
Cl2 Se1 Cl4 2_666 83.89(2)
Cl2 Se1 Cl4 . 172.03(2)
Cl2 Se1 Cl1 . 89.87(3)
Cl2 Se1 Cl3 . 93.60(3)
C1 Se1 Cl4 . 89.59(7)
C1 Se1 Cl4 2_666 179.21(7)
C1 Se1 Cl1 . 89.78(7)
C1 Se1 Cl3 . 93.48(7)
C1 Se1 Cl2 . 96.25(7)
Cl4 Se2 Cl1 . 84.06(2)
Cl4 Se2 Cl3 2_666 81.751(18)
Cl1 Se2 Cl3 2_666 83.668(19)
Cl5 Se2 Cl4 . 90.83(3)
Cl5 Se2 Cl1 . 172.41(3)
Cl5 Se2 Cl3 2_666 90.06(2)
Cl5 Se2 Cl6 . 94.38(3)
Cl6 Se2 Cl4 . 172.72(3)
Cl6 Se2 Cl1 . 90.24(3)
Cl6 Se2 Cl3 2_666 93.14(2)
C7 Se2 Cl4 . 90.64(7)
C7 Se2 Cl1 . 89.74(7)
C7 Se2 Cl3 2_666 170.39(7)
C7 Se2 Cl5 . 95.94(7)
C7 Se2 Cl6 . 93.87(7)
Se2 Cl4 Se1 . 95.36(2)
Se1 Cl1 Se2 . 95.70(2)
C2 C1 Se1 . 118.78(17)
C6 C1 Se1 . 119.29(18)
C6 C1 C2 . 121.9(2)
C8 C7 Se2 . 118.66(18)
C12 C7 Se2 . 119.06(18)
C12 C7 C8 . 122.3(2)
C7 C8 H8 . 121.0
C7 C8 C9 . 118.0(2)
C9 C8 H8 . 121.0
C1 C2 H2 . 120.7
C3 C2 C1 . 118.7(2)
C3 C2 H2 . 120.7
C1 C6 H6 . 120.8
C1 C6 C5 . 118.4(2)
C5 C6 H6 . 120.8
C8 C9 H9 . 119.7
C10 C9 C8 . 120.5(2)
C10 C9 H9 . 119.7
C3 C4 H4 . 119.8
C5 C4 H4 . 119.8
C5 C4 C3 . 120.3(2)
C2 C3 C4 . 120.2(2)
C2 C3 H3 . 119.9
C4 C3 H3 . 119.9
C7 C12 H12 . 120.7
C7 C12 C11 . 118.6(2)
C11 C12 H12 . 120.7
C9 C10 H10 . 119.8
C9 C10 C11 . 120.3(2)
C11 C10 H10 . 119.8
C6 C5 H5 . 119.8
C4 C5 C6 . 120.5(2)
C4 C5 H5 . 119.8
C12 C11 H11 . 119.9
C10 C11 C12 . 120.3(2)
C10 C11 H11 . 119.9

loop_
_geom_bond_atom_site_label_1
_geom_bond_atom_site_label_2
_geom_bond_site_symmetry_2
_geom_bond_distance
Se1 Cl4 2_666 3.3760(6)
Se1 Cl4 . 2.7975(7)
Se1 Cl1 . 2.5648(7)
Se1 Cl3 . 2.2643(7)
Se1 Cl2 . 2.1881(7)
Se1 C1 . 1.951(2)
Se2 Cl4 . 2.5900(6)
Se2 Cl1 . 2.8070(7)
Se2 Cl3 2_666 3.4099(7)
Se2 Cl5 . 2.1769(7)
Se2 Cl6 . 2.2458(7)
Se2 C7 . 1.955(2)
C1 C2 . 1.389(3)
C1 C6 . 1.385(3)
C7 C8 . 1.384(3)
C7 C12 . 1.380(3)
C8 H8 . 0.9500
C8 C9 . 1.393(3)
C2 H2 . 0.9500
C2 C3 . 1.382(3)
C6 H6 . 0.9500
C6 C5 . 1.388(3)
C9 H9 . 0.9500
C9 C10 . 1.378(4)
C4 H4 . 0.9500
C4 C3 . 1.388(3)
C4 C5 . 1.380(4)
C3 H3 . 0.9500
C12 H12 . 0.9500
C12 C11 . 1.387(3)
C10 H10 . 0.9500
C10 C11 . 1.381(4)
C5 H5 . 0.9500
C11 H11 . 0.9500
